data_7037007
loop_
_publ_author_name
'Sevastianova, Tatiana N.'
'Bodensteiner, Michael'
'Maulieva, Albina F.'
'Davydova, Elena I.'
'Virovets, Alexander V.'
'Peresypkina, Eugenia V.'
'Bal\'azs, G\'abor'
'Gra\&sl, Christian'
'Seidl, Michael'
'Scheer, Manfred'
'Frenking, Gernot'
'Berezovskaya, Ekaterina A.'
'Kazakov, Igor V.'
'Khoroshilova, Olesya V.'
'Timoshkin, Alexey Y.'

_publ_section_title
;
 Versatile structures of group 13 metal halide complexes with 4,4'-bipy:
 from 1D coordination polymers to 2D and 3D metal-organic frameworks.
;
_journal_issue 47
_journal_name_full 'Dalton transactions (Cambridge, England : 2003)'
_journal_page_first 20648
_journal_page_last 20658
_journal_paper_doi 10.1039/c5dt03192c
_journal_volume 44
_journal_year 2015
_chemical_formula_moiety 'C20 H16 Al Br2 N4, Al Br4'
_chemical_formula_sum 'C20 H16 Al2 Br6 N4'
_chemical_formula_weight 845.79
_space_group_crystal_system monoclinic
_space_group_IT_number 15
_space_group_name_Hall '-I 2ya'
_space_group_name_H-M_alt 'I 1 2/a 1'
_symmetry_space_group_name_Hall '-I 2ya'
_symmetry_space_group_name_H-M 'I 1 2/a 1'
_atom_sites_solution_hydrogens geom
_audit_creation_date 2015-09-16
_audit_creation_method
;
Olex2 1.2-alpha
(compiled 2015.09.15 svn.r3215 for OlexSys, GUI svn.r5093)
;
_audit_update_record
;
2015-09-23 deposited with the CCDC.
2015-10-29 downloaded from the CCDC.
;
_cell_angle_alpha 90
_cell_angle_beta 90.1528(8)
_cell_angle_gamma 90
_cell_formula_units_Z 8
_cell_length_a 13.20393(12)
_cell_length_b 22.3430(2)
_cell_length_c 18.06090(16)
_cell_measurement_reflns_used 22685
_cell_measurement_temperature 123.00(14)
_cell_measurement_theta_max 66.6680
_cell_measurement_theta_min 3.8640
_cell_volume 5328.22(8)
_computing_cell_refinement 'CrysAlisPro 1.171.38.37b (Rigaku OD, 2015)'
_computing_data_collection 'CrysAlisPro 1.171.38.37b (Rigaku OD, 2015)'
_computing_data_reduction 'CrysAlisPro 1.171.38.37b (Rigaku OD, 2015)'
_computing_molecular_graphics 'Olex2 (Dolomanov et al., 2009)'
_computing_publication_material 'Olex2 (Dolomanov et al., 2009)'
_computing_structure_refinement 'ShelXL (Sheldrick, 2015)'
_computing_structure_solution 'ShelXT (Sheldrick, 2015)'
_diffrn_ambient_environment N~2~
_diffrn_ambient_temperature 123.00(14)
_diffrn_detector 'CCD plate'
_diffrn_detector_area_resol_mean 10.5431
_diffrn_detector_type Ruby
_diffrn_measured_fraction_theta_full 0.998
_diffrn_measured_fraction_theta_max 0.998
_diffrn_measurement_details
;
List of Runs (angles in degrees, time in seconds):

  1  \w     -1.00  88.00   1.00    2.00    --   41.44-125.00   0.00   89
  2  \w     13.00  41.00   1.00    2.00    --   41.44-125.00 -30.00   28
  3  \w     15.00 112.00   1.00    2.00    --   41.44  38.00-120.00   97
  4  \w    -28.00  67.00   1.00    2.00    --   41.44 -38.00  60.00   95
  5  \w   -121.00 -96.00   1.00    5.00    --  -83.00 125.00-180.00   25
  6  \w     83.00 109.00   1.00    5.00    --   93.50 -93.00  57.00   26
  7  \w     22.00  48.00   1.00    5.00    --   93.50 -93.00  57.00   26
  8  \w     86.00 130.00   1.00    5.00    --   93.50 -92.00 -37.00   44
  9  \w     89.00 125.00   1.00    5.00    --   93.50 -66.00 113.00   36
 10  \w     76.00 102.00   1.00    5.00    --   93.50 -91.00  18.00   26
 11  \w     20.00  48.00   1.00    5.00    --   93.50 -60.00 -97.00   28
 12  \w     63.00  89.00   1.00    5.00    --   93.50 -60.00 -97.00   26
 13  \w     34.00  59.00   1.00    5.00    --   93.50 -57.00 -26.00   25
 14  \w     60.00  96.00   1.00    5.00    --   93.50 -57.00 -26.00   36
 15  \w     44.00 131.00   1.00    5.00    --   93.50 -92.00-156.00   87
 16  \w     24.00  49.00   1.00    5.00    --   93.50 -77.00  30.00   25
 17  \w     73.00 162.00   1.00    5.00    --   93.50  77.00  90.00   89
 18  \w     29.00  55.00   1.00    5.00    --   93.50 -91.00  18.00   26
 19  \w    109.00 135.00   1.00    5.00    --   93.50 125.00  90.00   26
 20  \w     32.00  58.00   1.00    5.00    --   93.50 -45.00  30.00   26
 21  \w    138.00 164.00   1.00    5.00    --   93.50 125.00 -90.00   26
 22  \w     19.00  46.00   1.00    5.00    --   93.50 -45.00-180.00   27
 23  \w     43.00 103.00   1.00    5.00    --   93.50  15.00 150.00   60
 24  \w     88.00 113.00   1.00    5.00    --   93.50 -77.00 -90.00   25
 25  \w     26.00  52.00   1.00    5.00    --   93.50 -15.00-150.00   26
 26  \w     88.00 154.00   1.00    5.00    --   93.50 -15.00-150.00   66
 27  \w     19.00  76.00   1.00    5.00    --   93.50 -45.00 120.00   57
 28  \w     16.00  78.00   1.00    5.00    --   93.50 -77.00-120.00   62
 29  \w    101.00 126.00   1.00    5.00    --   93.50 -77.00-120.00   25
 30  \w     69.00 116.00   1.00    5.00    --   93.50 -90.00  94.00   47
 31  \w     69.00  98.00   1.00    5.00    --   93.50  77.00-180.00   29
 32  \w    115.00 159.00   1.00    5.00    --   93.50  77.00 -60.00   44
 33  \w     75.00 123.00   1.00    5.00    --   93.50 -64.00   7.00   48
 34  \w     64.00  90.00   1.00    5.00    --   93.50  77.00 -60.00   26
 35  \w    143.00 169.00   1.00    5.00    --   93.50  77.00-180.00   26
 36  \w    124.00 159.00   1.00    5.00    --   93.50 125.00-120.00   35
 37  \w     51.00  76.00   1.00    5.00    --   93.50 -45.00 -90.00   25
 38  \w     69.00  94.00   1.00    5.00    --   93.50 -77.00  30.00   25
 39  \w     21.00  46.00   1.00    5.00    --   93.50 -64.00   7.00   25
 40  \w     34.00  60.00   1.00    5.00    --   93.50  15.00 -60.00   26
 41  \w    102.00 127.00   1.00    5.00    --   93.50  15.00 -60.00   25
 42  \w    146.00 171.00   1.00    5.00    --   93.50  15.00 -60.00   25
 43  \w     75.00 100.00   1.00    5.00    --   93.50 -87.00-153.00   25
 44  \w    135.00 176.00   1.00    5.00    --   93.50  15.00-150.00   41
 45  \w     66.00 109.00   1.00    5.00    --   93.50 -15.00   0.00   43
 46  \w     91.00 116.00   1.00    5.00    --   93.50 125.00   0.00   25
 47  \w    107.00 154.00   1.00    5.00    --   93.50 125.00  60.00   47
 48  \w     11.00  37.00   1.00    5.00    --   93.50 -92.00-156.00   26
 49  \w     77.00 102.00   1.00    5.00    --   93.50 -91.00 -93.00   25
 50  \w     61.00  87.00   1.00    5.00    --   93.50 -77.00 120.00   26
 51  \w     18.00  47.00   1.00    5.00    --   93.50 -91.00 -93.00   29
;
_diffrn_measurement_device 'four-circle diffractometer'
_diffrn_measurement_device_type 'Xcalibur, Ruby, Gemini ultra'
_diffrn_measurement_method '\w scans'
_diffrn_orient_matrix_type 'CrysAlisPro convention (1999,Acta A55,543-557)'
_diffrn_orient_matrix_UB_11 -0.0517709000
_diffrn_orient_matrix_UB_12 0.0612352000
_diffrn_orient_matrix_UB_13 -0.0096996000
_diffrn_orient_matrix_UB_21 0.0828944000
_diffrn_orient_matrix_UB_22 0.0293814000
_diffrn_orient_matrix_UB_23 0.0478780000
_diffrn_orient_matrix_UB_31 0.0635249000
_diffrn_orient_matrix_UB_32 0.0116235000
_diffrn_orient_matrix_UB_33 -0.0698622000
_diffrn_radiation_monochromator mirror
_diffrn_radiation_probe x-ray
_diffrn_radiation_type CuK\a
_diffrn_radiation_wavelength 1.54184
_diffrn_reflns_av_R_equivalents 0.0423
_diffrn_reflns_av_unetI/netI 0.0228
_diffrn_reflns_laue_measured_fraction_full 0.998
_diffrn_reflns_laue_measured_fraction_max 0.998
_diffrn_reflns_limit_h_max 15
_diffrn_reflns_limit_h_min -15
_diffrn_reflns_limit_k_max 26
_diffrn_reflns_limit_k_min -25
_diffrn_reflns_limit_l_max 21
_diffrn_reflns_limit_l_min -21
_diffrn_reflns_number 32961
_diffrn_reflns_point_group_measured_fraction_full 0.998
_diffrn_reflns_point_group_measured_fraction_max 0.998
_diffrn_reflns_theta_full 66.662
_diffrn_reflns_theta_max 66.662
_diffrn_reflns_theta_min 3.146
_diffrn_source 'fine-focus sealed X-ray tube'
_diffrn_source_type 'Enhance Ultra (Cu) X-ray Source'
_exptl_absorpt_coefficient_mu 11.672
_exptl_absorpt_correction_T_max 0.428
_exptl_absorpt_correction_T_min 0.036
_exptl_absorpt_correction_type analytical
_exptl_absorpt_process_details
;
CrysAlisPro 1.171.38.37b (Rigaku Oxford Diffraction, 2015)
Analytical numeric absorption correction using a multifaceted crystal
            model based on expressions derived by R.C. Clark & J.S. Reid.
(Clark, R. C. & Reid, J. S. (1995). Acta Cryst. A51, 887-897)
Empirical absorption correction using spherical harmonics,
 implemented in SCALE3 ABSPACK scaling algorithm.
;
_exptl_crystal_colour colourless
_exptl_crystal_colour_primary colourless
_exptl_crystal_density_diffrn 2.109
_exptl_crystal_description block
_exptl_crystal_F_000 3200
_exptl_crystal_size_max 0.631
_exptl_crystal_size_mid 0.381
_exptl_crystal_size_min 0.097
_refine_diff_density_max 0.695
_refine_diff_density_min -1.265
_refine_diff_density_rms 0.118
_refine_ls_extinction_method none
_refine_ls_goodness_of_fit_ref 1.160
_refine_ls_hydrogen_treatment constr
_refine_ls_matrix_type full
_refine_ls_number_parameters 294
_refine_ls_number_reflns 4706
_refine_ls_number_restraints 0
_refine_ls_restrained_S_all 1.160
_refine_ls_R_factor_all 0.0266
_refine_ls_R_factor_gt 0.0260
_refine_ls_shift/su_max 0.002
_refine_ls_shift/su_mean 0.000
_refine_ls_structure_factor_coef Fsqd
_refine_ls_weighting_details 'w=1/[\s^2^(Fo^2^)+(0.0337P)^2^+10.1722P] where P=(Fo^2^+2Fc^2^)/3'
_refine_ls_weighting_scheme calc
_refine_ls_wR_factor_gt 0.0649
_refine_ls_wR_factor_ref 0.0653
_reflns_Friedel_coverage 0.000
_reflns_number_gt 4631
_reflns_number_total 4706
_reflns_threshold_expression 'I > 2\s(I)'
_cod_data_source_file c5dt03192c2.cif
_cod_data_source_block AlBr3bipy
_cod_depositor_comments 'Adding full bibliography for 7037006--7037016.cif.'
_cod_original_cell_volume 5328.24(9)
_cod_database_code 7037007
_chemical_oxdiff_formula 'C11 H10 N O'
_shelx_space_group_comment
;
The symmetry employed for this shelxl refinement is uniquely defined
by the following loop, which should always be used as a source of
symmetry information in preference to the above space-group names.
They are only intended as comments.
;
_reflns_odcompleteness_completeness 98.98
_reflns_odcompleteness_iscentric 1
_reflns_odcompleteness_theta 66.97
_olex2_refinement_description
;
1. Fixed Uiso
 At 1.2 times of:
  All C(H) groups
2.a Aromatic/amide H refined with riding coordinates:
 C00I(H00I), C00J(H00J), C00K(H00K), C00L(H00L), C00N(H00N), C00Q(H00Q),
 C00R(H00R), C00T(H00T), C00U(H00U), C00V(H00V), C00W(H00W), C00X(H00X),
 C00Y(H00Y), C00Z(H00Z), C010(H010), C011(H011)
;
_shelx_shelxl_version_number 2014/7
_olex2_diffrn_ambient_temperature_device 'Oxford Instruments, CryoJet'
_olex2_exptl_crystal_mounting_method 'The crystal was mounted on a MITIGEN holder with inert oil'
_olex2_submission_original_sample_id AlBr3bipy
_olex2_submission_special_instructions 'No special instructions were received'
_oxdiff_exptl_absorpt_empirical_details
;
Empirical correction (ABSPACK) includes:
- Absorption correction using spherical harmonics
- Frame scaling
;
_oxdiff_exptl_absorpt_empirical_full_max 17.583
_oxdiff_exptl_absorpt_empirical_full_min 0.520

loop_
_space_group_symop_operation_xyz
'x, y, z'
'-x+1/2, y, -z'
'x+1/2, y+1/2, z+1/2'
'-x+1, y+1/2, -z+1/2'
'-x, -y, -z'
'x-1/2, -y, z'
'-x+1/2, -y+1/2, -z+1/2'
'x, -y+1/2, z+1/2'

loop_
_atom_site_label
_atom_site_type_symbol
_atom_site_fract_x
_atom_site_fract_y
_atom_site_fract_z
_atom_site_U_iso_or_equiv
_atom_site_adp_type
_atom_site_occupancy
_atom_site_site_symmetry_order
_atom_site_calc_flag
_atom_site_refinement_flags_posn
_atom_site_refinement_flags_adp
_atom_site_refinement_flags_occupancy
Br01 Br 0.10237(2) 0.69960(2) 0.08369(2) 0.01370(8) Uani 1 1 d . . .
Br02 Br 0.90397(2) 0.70515(2) 0.42312(2) 0.01357(8) Uani 1 1 d . . .
Br03 Br 0.28413(2) 0.42669(2) 0.75613(2) 0.02322(9) Uani 1 1 d . . .
Br04 Br 0.47091(2) 0.50132(2) 0.62830(2) 0.02853(9) Uani 1 1 d . . .
Br05 Br 0.27599(3) 0.59256(2) 0.72753(2) 0.02979(10) Uani 1 1 d . . .
Br06 Br 0.49190(3) 0.51969(2) 0.83488(2) 0.04213(11) Uani 1 1 d . . .
Al00 Al 0.7500 0.70225(4) 0.5000 0.0099(2) Uani 1 2 d S T P
Al1 Al 0.2500 0.70255(4) 0.0000 0.0099(2) Uani 1 2 d S T P
Al2 Al 0.38249(6) 0.51085(4) 0.73695(5) 0.02231(18) Uani 1 1 d . . .
N00A N 0.2500 0.79428(13) 0.0000 0.0122(6) Uani 1 2 d S T P
N00B N 0.7500 0.79488(13) 0.5000 0.0129(6) Uani 1 2 d S T P
N00C N 0.2500 0.61086(14) 0.0000 0.0123(6) Uani 1 2 d S T P
N00D N 0.66197(16) 0.70161(9) 0.40582(12) 0.0123(4) Uani 1 1 d . . .
N00E N 0.34452(16) 0.70419(9) 0.09051(12) 0.0124(4) Uani 1 1 d . . .
N00F N 0.7500 0.61047(14) 0.5000 0.0118(6) Uani 1 2 d S T P
C00G C 0.7500 0.98617(17) 0.5000 0.0144(7) Uani 1 2 d S T P
C00H C 0.7500 0.48567(17) 0.5000 0.0149(7) Uani 1 2 d S T P
C00I C 0.52116(19) 0.66170(12) 0.33820(14) 0.0149(5) Uani 1 1 d . . .
H00I H 0.4687 0.6327 0.3348 0.018 Uiso 1 1 calc R . .
C00J C 0.7162(2) 0.51746(12) 0.56096(14) 0.0156(5) Uani 1 1 d . . .
H00J H 0.6920 0.4969 0.6034 0.019 Uiso 1 1 calc R . .
C00K C 0.71790(19) 0.57905(12) 0.55946(14) 0.0136(5) Uani 1 1 d . . .
H00K H 0.6956 0.6003 0.6019 0.016 Uiso 1 1 calc R . .
C00L C 0.3906(2) 0.74504(12) 0.20853(14) 0.0162(5) Uani 1 1 d . . .
H00L H 0.3793 0.7742 0.2459 0.019 Uiso 1 1 calc R . .
C00M C 0.7500 0.91967(17) 0.5000 0.0153(7) Uani 1 2 d S T P
C00N C 0.83734(19) 0.32542(12) 0.50090(14) 0.0152(5) Uani 1 1 d . . .
H00N H 0.8995 0.3040 0.5016 0.018 Uiso 1 1 calc R . .
C00O C 0.5347(2) 0.70315(12) 0.28218(15) 0.0139(5) Uani 1 1 d . . .
C00P C 0.4681(2) 0.70341(12) 0.21598(15) 0.0145(5) Uani 1 1 d . . .
C00Q C 0.48276(19) 0.66222(12) 0.15946(15) 0.0154(5) Uani 1 1 d . . .
H00Q H 0.5341 0.6326 0.1635 0.018 Uiso 1 1 calc R . .
C00R C 0.7477(2) 1.01819(12) 0.43386(15) 0.0172(5) Uani 1 1 d . . .
H00R H 0.7433 0.9978 0.3878 0.021 Uiso 1 1 calc R . .
C00S C 0.7500 0.41916(17) 0.5000 0.0152(7) Uani 1 2 d S T P
C00T C 0.6142(2) 0.74365(13) 0.28880(15) 0.0174(5) Uani 1 1 d . . .
H00T H 0.6255 0.7729 0.2515 0.021 Uiso 1 1 calc R . .
C00U C 0.66531(19) 0.82610(12) 0.48449(14) 0.0155(5) Uani 1 1 d . . .
H00U H 0.6045 0.8047 0.4750 0.019 Uiso 1 1 calc R . .
C00V C 0.58445(19) 0.66285(12) 0.39907(14) 0.0136(5) Uani 1 1 d . . .
H00V H 0.5728 0.6351 0.4379 0.016 Uiso 1 1 calc R . .
C00W C 0.42184(19) 0.66488(12) 0.09746(14) 0.0148(5) Uani 1 1 d . . .
H00W H 0.4347 0.6379 0.0579 0.018 Uiso 1 1 calc R . .
C00X C 0.7518(2) 1.07971(12) 0.43612(14) 0.0155(5) Uani 1 1 d . . .
H00X H 0.7561 1.1011 0.3908 0.019 Uiso 1 1 calc R . .
C00Y C 0.8404(2) 0.38731(12) 0.50082(15) 0.0175(5) Uani 1 1 d . . .
H00Y H 0.9035 0.4078 0.5013 0.021 Uiso 1 1 calc R . .
C00Z C 0.67633(19) 0.74082(12) 0.35027(14) 0.0153(5) Uani 1 1 d . . .
H00Z H 0.7318 0.7678 0.3535 0.018 Uiso 1 1 calc R . .
C010 C 0.33046(19) 0.74337(12) 0.14610(14) 0.0151(5) Uani 1 1 d . . .
H010 H 0.2764 0.7713 0.1421 0.018 Uiso 1 1 calc R . .
C011 C 0.6630(2) 0.88781(12) 0.48181(15) 0.0171(5) Uani 1 1 d . . .
H011 H 0.6028 0.9082 0.4677 0.020 Uiso 1 1 calc R . .

loop_
_atom_site_aniso_label
_atom_site_aniso_U_11
_atom_site_aniso_U_22
_atom_site_aniso_U_33
_atom_site_aniso_U_23
_atom_site_aniso_U_13
_atom_site_aniso_U_12
Br01 0.01288(14) 0.01464(14) 0.01360(14) -0.00016(9) 0.00163(10) 0.00021(9)
Br02 0.01211(14) 0.01426(15) 0.01434(14) 0.00091(9) 0.00147(10) -0.00162(9)
Br03 0.02465(16) 0.02378(17) 0.02125(15) -0.00319(11) 0.00384(12) -0.00026(11)
Br04 0.02246(17) 0.03163(19) 0.03155(17) 0.00199(13) 0.00922(13) 0.00116(12)
Br05 0.03570(19) 0.02384(17) 0.02985(18) -0.00437(12) 0.00177(13) 0.00652(13)
Br06 0.02895(19) 0.0587(3) 0.0387(2) -0.01069(17) -0.01110(15) -0.00232(16)
Al00 0.0104(5) 0.0085(5) 0.0108(5) 0.000 -0.0016(4) 0.000
Al1 0.0113(5) 0.0085(5) 0.0097(5) 0.000 -0.0017(4) 0.000
Al2 0.0192(4) 0.0242(4) 0.0235(4) -0.0033(3) 0.0011(3) 0.0008(3)
N00A 0.0139(15) 0.0114(15) 0.0112(14) 0.000 -0.0016(12) 0.000
N00B 0.0146(15) 0.0113(15) 0.0130(15) 0.000 -0.0001(12) 0.000
N00C 0.0137(14) 0.0106(15) 0.0127(14) 0.000 0.0009(11) 0.000
N00D 0.0130(10) 0.0125(11) 0.0113(10) -0.0009(8) 0.0007(8) 0.0003(8)
N00E 0.0122(10) 0.0125(11) 0.0127(10) 0.0002(8) 0.0007(8) -0.0007(8)
N00F 0.0099(13) 0.0128(15) 0.0127(14) 0.000 -0.0015(11) 0.000
C00G 0.0130(17) 0.0102(18) 0.0199(18) 0.000 0.0005(14) 0.000
C00H 0.0112(17) 0.0114(18) 0.0221(19) 0.000 -0.0004(14) 0.000
C00I 0.0135(12) 0.0149(13) 0.0162(12) -0.0014(10) -0.0008(10) -0.0010(10)
C00J 0.0157(12) 0.0146(13) 0.0164(13) 0.0031(10) 0.0023(10) 0.0012(10)
C00K 0.0143(12) 0.0132(13) 0.0133(12) 0.0015(10) 0.0005(10) 0.0022(10)
C00L 0.0165(12) 0.0176(13) 0.0143(12) -0.0029(10) -0.0007(10) 0.0002(10)
C00M 0.0196(18) 0.0108(18) 0.0155(17) 0.000 0.0025(14) 0.000
C00N 0.0132(12) 0.0151(13) 0.0174(12) -0.0017(10) -0.0016(10) 0.0005(10)
C00O 0.0140(12) 0.0152(13) 0.0126(12) -0.0025(9) 0.0016(10) 0.0034(10)
C00P 0.0133(12) 0.0174(13) 0.0127(12) 0.0016(10) 0.0009(10) -0.0033(10)
C00Q 0.0144(12) 0.0137(13) 0.0180(13) 0.0009(10) -0.0024(10) 0.0024(10)
C00R 0.0225(14) 0.0133(13) 0.0157(13) -0.0026(10) 0.0024(10) -0.0001(11)
C00S 0.0183(18) 0.0110(18) 0.0164(17) 0.000 0.0026(14) 0.000
C00T 0.0187(13) 0.0190(14) 0.0145(12) 0.0039(10) 0.0000(10) -0.0004(11)
C00U 0.0136(12) 0.0143(13) 0.0185(12) -0.0002(10) -0.0017(10) -0.0009(10)
C00V 0.0146(12) 0.0123(12) 0.0138(12) 0.0004(9) 0.0016(10) 0.0004(10)
C00W 0.0156(12) 0.0141(13) 0.0148(12) -0.0015(10) 0.0001(10) 0.0002(10)
C00X 0.0196(13) 0.0144(13) 0.0125(12) -0.0004(10) 0.0014(10) -0.0001(10)
C00Y 0.0141(13) 0.0152(13) 0.0232(13) -0.0020(11) 0.0004(10) -0.0037(10)
C00Z 0.0147(12) 0.0149(13) 0.0163(13) 0.0014(10) -0.0002(10) -0.0030(10)
C010 0.0147(12) 0.0133(12) 0.0172(13) -0.0010(10) 0.0004(10) 0.0022(10)
C011 0.0163(13) 0.0129(13) 0.0219(13) 0.0022(10) -0.0014(10) 0.0034(10)

loop_
_atom_type_symbol
_atom_type_description
_atom_type_scat_dispersion_real
_atom_type_scat_dispersion_imag
_atom_type_scat_source
C C 0.0181 0.0091 'International Tables Vol C Tables 4.2.6.8 and 6.1.1.4'
H H 0.0000 0.0000 'International Tables Vol C Tables 4.2.6.8 and 6.1.1.4'
Al Al 0.2130 0.2455 'International Tables Vol C Tables 4.2.6.8 and 6.1.1.4'
Br Br -0.6763 1.2805 'International Tables Vol C Tables 4.2.6.8 and 6.1.1.4'
N N 0.0311 0.0180 'International Tables Vol C Tables 4.2.6.8 and 6.1.1.4'

loop_
_exptl_crystal_face_index_h
_exptl_crystal_face_index_k
_exptl_crystal_face_index_l
_exptl_crystal_face_perp_dist
8 -1 3 0.1991
-8 1 -3 0.2171
-7 0 7 0.0405
-7 0 6 0.0345
2 9 9 0.2811
0 -14 -4 0.1704
0 14 2 0.1885
4 9 -7 0.1863
5 0 -10 0.1525
6 11 -1 0.2046
-7 -3 6 0.0514
7 0 -7 0.0570
-6 1 8 0.0664
-1 -9 9 0.2564
3 -12 -5 0.1769
1 14 3 0.2049
-7 -1 -7 0.2686
7 0 -6 0.0638

loop_
_geom_angle_atom_site_label_1
_geom_angle_atom_site_label_2
_geom_angle_atom_site_label_3
_geom_angle
_geom_angle_site_symmetry_1
_geom_angle_site_symmetry_3
Br02 Al00 Br02 177.00(5) . 2_656
N00B Al00 Br02 88.50(2) . 2_656
N00B Al00 Br02 88.50(2) . .
N00D Al00 Br02 89.97(6) 2_656 2_656
N00D Al00 Br02 89.97(6) . .
N00D Al00 Br02 90.05(6) . 2_656
N00D Al00 Br02 90.05(6) 2_656 .
N00D Al00 N00B 90.40(6) 2_656 .
N00D Al00 N00B 90.40(6) . .
N00D Al00 N00D 179.20(13) 2_656 .
N00F Al00 Br02 91.50(2) . .
N00F Al00 Br02 91.50(2) . 2_656
N00F Al00 N00B 180.0 . .
N00F Al00 N00D 89.60(6) . 2_656
N00F Al00 N00D 89.60(6) . .
Br01 Al1 Br01 176.95(5) 2 .
N00A Al1 Br01 91.53(2) . 2
N00A Al1 Br01 91.53(2) . .
N00A Al1 N00E 88.98(6) . .
N00A Al1 N00E 88.98(6) . 2
N00C Al1 Br01 88.47(2) . 2
N00C Al1 Br01 88.47(2) . .
N00C Al1 N00A 180.0 . .
N00C Al1 N00E 91.02(6) . 2
N00C Al1 N00E 91.02(6) . .
N00E Al1 Br01 90.49(6) . 2
N00E Al1 Br01 89.56(6) . .
N00E Al1 Br01 89.56(6) 2 2
N00E Al1 Br01 90.49(6) 2 .
N00E Al1 N00E 177.95(13) 2 .
Br04 Al2 Br03 109.86(4) . .
Br04 Al2 Br05 108.73(4) . .
Br05 Al2 Br03 108.16(4) . .
Br06 Al2 Br03 107.94(4) . .
Br06 Al2 Br04 110.31(4) . .
Br06 Al2 Br05 111.80(4) . .
C00N N00A Al1 121.10(16) 4 .
C00N N00A Al1 121.10(16) 3_454 .
C00N N00A C00N 117.8(3) 3_454 4
C00U N00B Al00 121.19(16) . .
C00U N00B Al00 121.19(16) 2_656 .
C00U N00B C00U 117.6(3) 2_656 .
C00X N00C Al1 121.09(16) 4_545 .
C00X N00C Al1 121.09(16) 3_444 .
C00X N00C C00X 117.8(3) 3_444 4_545
C00V N00D Al00 120.47(17) . .
C00Z N00D Al00 122.10(18) . .
C00Z N00D C00V 117.4(2) . .
C00W N00E Al1 121.28(17) . .
C010 N00E Al1 121.38(18) . .
C010 N00E C00W 117.3(2) . .
C00K N00F Al00 121.28(16) . .
C00K N00F Al00 121.28(16) 2_656 .
C00K N00F C00K 117.4(3) . 2_656
C00R C00G C00M 120.91(17) . .
C00R C00G C00M 120.91(17) 2_656 .
C00R C00G C00R 118.2(3) 2_656 .
C00J C00H C00J 118.3(4) 2_656 .
C00J C00H C00S 120.84(18) 2_656 .
C00J C00H C00S 120.84(18) . .
C00O C00I H00I 120.3 . .
C00V C00I H00I 120.3 . .
C00V C00I C00O 119.4(2) . .
C00H C00J H00J 120.3 . .
C00K C00J C00H 119.4(2) . .
C00K C00J H00J 120.3 . .
N00F C00K C00J 122.7(2) . .
N00F C00K H00K 118.7 . .
C00J C00K H00K 118.7 . .
C00P C00L H00L 120.5 . .
C010 C00L H00L 120.5 . .
C010 C00L C00P 118.9(2) . .
C011 C00M C00G 120.80(17) 2_656 .
C011 C00M C00G 120.80(17) . .
C011 C00M C011 118.4(3) . 2_656
N00A C00N H00N 118.6 3_545 .
N00A C00N C00Y 122.8(2) 3_545 .
C00Y C00N H00N 118.6 . .
C00I C00O C00P 121.0(2) . .
C00I C00O C00T 118.2(2) . .
C00T C00O C00P 120.9(2) . .
C00L C00P C00O 121.1(2) . .
C00L C00P C00Q 118.5(2) . .
C00Q C00P C00O 120.4(2) . .
C00P C00Q H00Q 120.4 . .
C00W C00Q C00P 119.1(2) . .
C00W C00Q H00Q 120.4 . .
C00G C00R H00R 120.4 . .
C00X C00R C00G 119.1(2) . .
C00X C00R H00R 120.4 . .
C00Y C00S C00H 120.80(17) . .
C00Y C00S C00H 120.80(17) 2_656 .
C00Y C00S C00Y 118.4(3) 2_656 .
C00O C00T H00T 120.5 . .
C00Z C00T C00O 119.1(2) . .
C00Z C00T H00T 120.5 . .
N00B C00U H00U 118.6 . .
N00B C00U C011 122.9(2) . .
C011 C00U H00U 118.6 . .
N00D C00V C00I 122.9(2) . .
N00D C00V H00V 118.6 . .
C00I C00V H00V 118.6 . .
N00E C00W C00Q 122.8(2) . .
N00E C00W H00W 118.6 . .
C00Q C00W H00W 118.6 . .
N00C C00X C00R 122.7(2) 3 .
N00C C00X H00X 118.6 3 .
C00R C00X H00X 118.6 . .
C00N C00Y C00S 119.1(3) . .
C00N C00Y H00Y 120.4 . .
C00S C00Y H00Y 120.4 . .
N00D C00Z C00T 123.0(2) . .
N00D C00Z H00Z 118.5 . .
C00T C00Z H00Z 118.5 . .
N00E C010 C00L 123.2(2) . .
N00E C010 H010 118.4 . .
C00L C010 H010 118.4 . .
C00M C011 H011 120.5 . .
C00U C011 C00M 119.0(3) . .
C00U C011 H011 120.5 . .

loop_
_geom_bond_atom_site_label_1
_geom_bond_atom_site_label_2
_geom_bond_distance
_geom_bond_site_symmetry_2
Br01 Al1 2.4708(2) .
Br02 Al00 2.4658(2) .
Br03 Al2 2.3120(9) .
Br04 Al2 2.2960(9) .
Br05 Al2 2.3104(9) .
Br06 Al2 2.2893(10) .
Al00 Br02 2.4658(2) 2_656
Al00 N00B 2.070(3) .
Al00 N00D 2.058(2) 2_656
Al00 N00D 2.058(2) .
Al00 N00F 2.051(3) .
Al1 Br01 2.4707(2) 2
Al1 N00A 2.050(3) .
Al1 N00C 2.049(3) .
Al1 N00E 2.054(2) .
Al1 N00E 2.054(2) 2
N00A C00N 1.347(3) 3_454
N00A C00N 1.347(3) 4
N00B C00U 1.347(3) 2_656
N00B C00U 1.347(3) .
N00C C00X 1.348(3) 4_545
N00C C00X 1.348(3) 3_444
N00D C00V 1.346(3) .
N00D C00Z 1.346(3) .
N00E C00W 1.352(3) .
N00E C010 1.345(3) .
N00F C00K 1.352(3) 2_656
N00F C00K 1.352(3) .
C00G C00M 1.486(5) .
C00G C00R 1.393(3) 2_656
C00G C00R 1.393(3) .
C00H C00J 1.385(3) .
C00H C00J 1.385(3) 2_656
C00H C00S 1.486(5) .
C00I H00I 0.9500 .
C00I C00O 1.384(4) .
C00I C00V 1.379(4) .
C00J H00J 0.9500 .
C00J C00K 1.377(4) .
C00K H00K 0.9500 .
C00L H00L 0.9500 .
C00L C00P 1.389(4) .
C00L C010 1.378(4) .
C00M C011 1.390(3) 2_656
C00M C011 1.390(3) .
C00N N00A 1.347(3) 3_545
C00N H00N 0.9500 .
C00N C00Y 1.383(4) .
C00O C00P 1.483(4) .
C00O C00T 1.390(4) .
C00P C00Q 1.388(4) .
C00Q H00Q 0.9500 .
C00Q C00W 1.378(4) .
C00R H00R 0.9500 .
C00R C00X 1.376(4) .
C00S C00Y 1.390(3) 2_656
C00S C00Y 1.390(3) .
C00T H00T 0.9500 .
C00T C00Z 1.380(4) .
C00U H00U 0.9500 .
C00U C011 1.380(4) .
C00V H00V 0.9500 .
C00W H00W 0.9500 .
C00X N00C 1.348(3) 3
C00X H00X 0.9500 .
C00Y H00Y 0.9500 .
C00Z H00Z 0.9500 .
C010 H010 0.9500 .
C011 H011 0.9500 .

loop_
_exptl_oxdiff_crystal_face_indexfrac_h
_exptl_oxdiff_crystal_face_indexfrac_k
_exptl_oxdiff_crystal_face_indexfrac_l
_exptl_oxdiff_crystal_face_x
_exptl_oxdiff_crystal_face_y
_exptl_oxdiff_crystal_face_z
7.9999 -0.9998 3.0000 -0.5045 0.7774 0.2870
-7.9999 0.9998 -3.0000 0.5045 -0.7774 -0.2870
-7.0001 0.0001 7.0000 0.2945 -0.2451 -0.9337
-7.0001 0.0000 6.0000 0.3042 -0.2930 -0.8639
1.9999 9.0003 9.0000 0.3603 0.8611 -0.3971
-0.0001 -14.0001 -4.0000 -0.8185 -0.6029 0.1167
0.0001 14.0000 2.0000 0.8379 0.5071 0.0230
4.0002 8.9999 -7.0000 0.4119 0.2609 0.8478
5.0002 -0.0002 -10.0000 -0.1619 -0.0643 1.0163
6.0001 11.0001 -1.0000 0.3727 0.7727 0.5789
-7.0001 -3.0000 6.0000 0.1205 -0.3811 -0.8987
7.0001 -0.0001 -7.0000 -0.2945 0.2451 0.9337
-6.0001 1.0001 8.0000 0.2943 -0.0850 -0.9284
-1.0003 -8.9998 9.0000 -0.5866 0.0836 -0.7969
2.9999 -12.0001 -5.0000 -0.8416 -0.3433 0.4004
1.0001 14.0001 3.0000 0.7764 0.6379 0.0167
-6.9998 -1.0003 -7.0000 0.3690 -0.9448 0.0327
7.0001 -0.0000 -6.0000 -0.3042 0.2930 0.8639
